data_1552666
loop_
_publ_author_name
'Reinhardt, Jakob K.'
'Klemd, Amy M.'
'Danton, Ombeline'
'De Mieri, Maria'
'Smie\<sko, Martin'
'Huber, Roman'
'B\"urgi, Thomas'
'Gr\"undemann, Carsten'
'Hamburger, Matthias'

_publ_section_title
;
 Sesquiterpene Lactones from Artemisia argyi: Absolute Configuration and
 Immunosuppressant Activity.
;
_journal_issue 6
_journal_name_full 'Journal of natural products'
_journal_page_first 1424
_journal_page_last 1433
_journal_paper_doi 10.1021/acs.jnatprod.8b00791
_journal_volume 82
_journal_year 2019
_chemical_absolute_configuration ad
_chemical_formula_moiety 'C17 H20.00 O5'
_chemical_formula_sum 'C17 H20 O5'
_chemical_formula_weight 304.34
_space_group_IT_number 18
_space_group_name_Hall 'P 2 2ab'
_space_group_name_H-M_alt 'P 21 21 2'
_symmetry_cell_setting orthorhombic
_symmetry_space_group_name_Hall 'P 2 2ab'
_symmetry_space_group_name_H-M 'P 21 21 2'
_atom_sites_solution_hydrogens difmap
_atom_sites_solution_primary other
_cell_angle_alpha 90
_cell_angle_beta 90
_cell_angle_gamma 90
_cell_formula_units_Z 4
_cell_length_a 19.8206(4)
_cell_length_b 9.5646(2)
_cell_length_c 8.4390(2)
_cell_measurement_reflns_used 69000
_cell_measurement_temperature 123
_cell_measurement_theta_max 58
_cell_measurement_theta_min 4
_cell_volume 1599.83(6)
_computing_cell_refinement 'STOE X-AREA (Stoe & Cie 2011)'
_computing_data_collection 'STOE X-AREA (Stoe & Cie 2011)'
_computing_data_reduction 'STOE X-RED (Stoe & Cie 1996)'
_computing_molecular_graphics 'CAMERON (Watkin et al., 1996)'
_computing_publication_material 'CRYSTALS (Betteridge et al., 2003)'
_computing_structure_refinement 'CRYSTALS (Betteridge et al., 2003)'
_computing_structure_solution 'Superflip (Palatinus & Chapuis, 2007)'
_diffrn_ambient_temperature 123
_diffrn_detector Pilatus300K
_diffrn_detector_area_resol_mean 5.81
_diffrn_detector_type STOE
_diffrn_measured_fraction_theta_full 1.000
_diffrn_measured_fraction_theta_max 0.992
_diffrn_measurement_device Area
_diffrn_measurement_device_type 'Stoe StadiVari'
_diffrn_measurement_method '\f & \w scans'
_diffrn_radiation_monochromator 'Graded multilayer mirror'
_diffrn_radiation_type GaK\a
_diffrn_radiation_wavelength 1.34143
_diffrn_reflns_av_R_equivalents 0.024
_diffrn_reflns_limit_h_max 24
_diffrn_reflns_limit_h_min -24
_diffrn_reflns_limit_k_max 11
_diffrn_reflns_limit_k_min -11
_diffrn_reflns_limit_l_max 10
_diffrn_reflns_limit_l_min -5
_diffrn_reflns_number 33193
_diffrn_reflns_theta_full 56.112
_diffrn_reflns_theta_max 57.257
_diffrn_reflns_theta_min 3.881
_diffrn_source 'Metaljet D2'
_diffrn_source_current 2.860
_diffrn_source_power 0.200
_diffrn_source_voltage 70
_diffrn_standards_number 0
_exptl_absorpt_coefficient_mu 0.487
_exptl_absorpt_correction_T_max 0.98
_exptl_absorpt_correction_T_min 0.98
_exptl_absorpt_correction_type multi-scan
_exptl_absorpt_process_details 'DENZO/SCALEPACK (Otwinowski & Minor, 1997)'
_exptl_crystal_colour colourless
_exptl_crystal_density_diffrn 1.263
_exptl_crystal_density_method 'not measured'
_exptl_crystal_description block
_exptl_crystal_F_000 647.996
_exptl_crystal_recrystallization_method
; 
 
;
_exptl_crystal_size_max 0.140
_exptl_crystal_size_mid 0.090
_exptl_crystal_size_min 0.050
_refine_diff_density_max 0.26
_refine_diff_density_min -0.19
_refine_ls_abs_structure_details 'Flack (1983), 1378 Friedel-pairs'
_refine_ls_abs_structure_Flack 0.06(15)
_refine_ls_extinction_method None
_refine_ls_goodness_of_fit_ref 1.1151
_refine_ls_hydrogen_treatment constr
_refine_ls_matrix_type full
_refine_ls_number_parameters 200
_refine_ls_number_reflns 3101
_refine_ls_number_restraints 0
_refine_ls_R_factor_all 0.0279
_refine_ls_R_factor_gt 0.0267
_refine_ls_shift/su_max 0.0009862
_refine_ls_shift/su_mean 0.0001754
_refine_ls_structure_factor_coef F
_refine_ls_weighting_details
;
 Method, part 1, Chebychev polynomial, (Watkin, 1994, Prince, 1982) 
 [weight] = 1.0/[A~0~*T~0~(x)+A~1~*T~1~(x) ... +A~n-1~]*T~n-1~(x)] 
 where A~i~ are the Chebychev coefficients listed below and x= Fcalc/Fmax 
 Method = Robust Weighting (Prince, 1982) 
 W = [weight] * [1-(deltaF/6*sigmaF)^2^]^2^ 
 A~i~ are: 
 0.318 0.246 0.107 
;
_refine_ls_weighting_scheme calc
_refine_ls_wR_factor_all 0.0313
_refine_ls_wR_factor_gt 0.0295
_refine_ls_wR_factor_ref 0.0294
_reflns_limit_h_max 24
_reflns_limit_h_min -24
_reflns_limit_k_max 11
_reflns_limit_k_min 0
_reflns_limit_l_max 10
_reflns_limit_l_min 0
_reflns_number_gt 3143
_reflns_number_total 3274
_reflns_threshold_expression I>2.0\s(I)
_oxford_diffrn_Wilson_B_factor 0.00
_oxford_diffrn_Wilson_scale 0.00
_oxford_refine_ls_r_factor_ref 0.0265
_oxford_refine_ls_scale 0.6171(7)
_oxford_reflns_number_all 3261
_oxford_reflns_threshold_expression_ref I>3.0\s(I)
_cod_data_source_file np8b00791_si_003.cif
_cod_data_source_block 1
_cod_depositor_comments
;
The following automatic conversions were performed:

data item '_atom_sites_solution_primary' value 'Other' was changed to
'other' in accordance with the
/home/data/users/saulius/crontab/automatic-downloads/current/ACS/lib/dictionaries/cif_core.dic
dictionary named 'cif_core.dic' version 2.4.2 last updated on
2011-04-26.

Automatic conversion script
Id: cif_fix_values 6909 2019-04-08 15:41:33Z antanas 
;
_cod_original_formula_sum 'C17 H20.00 O5'
_cod_database_code 1552666

loop_
_symmetry_equiv_pos_as_xyz
x,y,z
x+1/2,-y+1/2,-z
-x+1/2,y+1/2,-z
-x,-y,z

loop_
_atom_site_label
_atom_site_type_symbol
_atom_site_fract_x
_atom_site_fract_y
_atom_site_fract_z
_atom_site_U_iso_or_equiv
_atom_site_occupancy
_atom_site_adp_type
_atom_site_refinement_flags_posn
O1 O 0.79679(3) 0.73271(8) 0.82131(8) 0.0229 1.0000 Uani .
C2 C 0.74386(5) 0.76834(10) 0.70434(11) 0.0195 1.0000 Uani .
C3 C 0.76317(5) 0.89328(10) 0.60198(12) 0.0203 1.0000 Uani .
C4 C 0.71403(5) 0.89134(10) 0.46083(11) 0.0227 1.0000 Uani .
C5 C 0.64774(5) 0.91037(11) 0.47105(12) 0.0257 1.0000 Uani .
C6 C 0.60110(6) 0.89360(15) 0.33140(14) 0.0369 1.0000 Uani .
C7 C 0.61296(5) 0.93891(12) 0.62758(13) 0.0266 1.0000 Uani .
C8 C 0.61418(5) 0.80944(11) 0.73401(12) 0.0227 1.0000 Uani .
C9 C 0.68241(5) 0.79183(10) 0.81283(11) 0.0206 1.0000 Uani .
C10 C 0.69277(5) 0.67341(11) 0.92753(11) 0.0228 1.0000 Uani .
C11 C 0.76756(5) 0.66314(10) 0.94301(12) 0.0227 1.0000 Uani .
O12 O 0.80061(4) 0.60665(9) 1.04459(9) 0.0298 1.0000 Uani .
C13 C 0.65170(6) 0.58521(14) 0.99947(14) 0.0332 1.0000 Uani .
O14 O 0.56822(4) 0.83060(9) 0.86707(9) 0.0274 1.0000 Uani .
C15 C 0.50387(5) 0.79080(13) 0.84701(14) 0.0315 1.0000 Uani .
O16 O 0.48229(4) 0.74879(13) 0.72361(12) 0.0539 1.0000 Uani .
C17 C 0.46365(6) 0.80938(17) 0.99608(16) 0.0422 1.0000 Uani .
C18 C 0.75140(5) 0.84517(12) 0.31252(12) 0.0275 1.0000 Uani .
C19 C 0.82444(5) 0.86148(12) 0.35350(13) 0.0281 1.0000 Uani .
C20 C 0.83299(5) 0.88612(11) 0.52404(12) 0.0241 1.0000 Uani .
O21 O 0.83930(4) 1.00103(8) 0.41260(10) 0.0304 1.0000 Uani .
C22 C 0.89695(5) 0.85313(14) 0.61168(14) 0.0320 1.0000 Uani .
H21 H 0.7365 0.6834 0.6368 0.0233 1.0000 Uiso R
H31 H 0.7606 0.9811 0.6643 0.0231 1.0000 Uiso R
H61 H 0.5738 0.9775 0.3184 0.0542 1.0000 Uiso R
H62 H 0.5701 0.8180 0.3529 0.0549 1.0000 Uiso R
H63 H 0.6259 0.8767 0.2330 0.0541 1.0000 Uiso R
H71 H 0.6350 1.0177 0.6826 0.0320 1.0000 Uiso R
H72 H 0.5659 0.9645 0.6095 0.0314 1.0000 Uiso R
H81 H 0.5999 0.7237 0.6769 0.0247 1.0000 Uiso R
H91 H 0.6917 0.8779 0.8696 0.0226 1.0000 Uiso R
H131 H 0.6047 0.5900 0.9846 0.0378 1.0000 Uiso R
H132 H 0.6705 0.5123 1.0633 0.0393 1.0000 Uiso R
H171 H 0.4351 0.8861 0.9820 0.0664 1.0000 Uiso R
H172 H 0.4906 0.8212 1.0868 0.0644 1.0000 Uiso R
H173 H 0.4348 0.7311 1.0092 0.0659 1.0000 Uiso R
H181 H 0.7389 0.9014 0.2166 0.0318 1.0000 Uiso R
H182 H 0.7420 0.7462 0.2895 0.0324 1.0000 Uiso R
H191 H 0.8600 0.8177 0.2899 0.0326 1.0000 Uiso R
H221 H 0.9340 0.8678 0.5397 0.0462 1.0000 Uiso R
H222 H 0.8949 0.7558 0.6466 0.0473 1.0000 Uiso R
H223 H 0.9004 0.9178 0.7037 0.0483 1.0000 Uiso R

loop_
_atom_site_aniso_label
_atom_site_aniso_U_11
_atom_site_aniso_U_22
_atom_site_aniso_U_33
_atom_site_aniso_U_23
_atom_site_aniso_U_13
_atom_site_aniso_U_12
O1 0.0180(3) 0.0292(3) 0.0216(3) 0.0054(3) -0.0021(3) 0.0005(3)
C2 0.0164(4) 0.0236(5) 0.0183(4) -0.0001(4) -0.0017(3) 0.0017(3)
C3 0.0173(4) 0.0221(4) 0.0214(4) 0.0015(4) -0.0002(4) 0.0014(4)
C4 0.0250(5) 0.0238(4) 0.0194(4) 0.0022(4) -0.0014(4) 0.0016(4)
C5 0.0234(5) 0.0301(5) 0.0235(5) 0.0033(4) -0.0031(4) 0.0033(4)
C6 0.0267(6) 0.0563(8) 0.0276(5) 0.0021(5) -0.0074(4) 0.0046(5)
C7 0.0192(4) 0.0322(5) 0.0284(5) -0.0006(4) -0.0016(4) 0.0063(4)
C8 0.0162(4) 0.0311(5) 0.0209(4) -0.0029(4) 0.0006(4) 0.0017(4)
C9 0.0180(4) 0.0249(5) 0.0190(4) -0.0010(4) 0.0007(4) 0.0004(4)
C10 0.0206(5) 0.0293(5) 0.0184(4) -0.0012(4) -0.0003(4) 0.0000(4)
C11 0.0222(5) 0.0246(5) 0.0213(4) 0.0012(4) -0.0005(4) -0.0019(4)
O12 0.0262(4) 0.0363(4) 0.0269(4) 0.0084(3) -0.0045(3) 0.0009(3)
C13 0.0234(5) 0.0423(7) 0.0339(6) 0.0106(5) 0.0023(5) -0.0022(5)
O14 0.0161(3) 0.0413(4) 0.0248(4) -0.0038(3) 0.0018(3) 0.0005(3)
C15 0.0154(4) 0.0452(6) 0.0338(6) 0.0003(5) -0.0012(4) 0.0018(4)
O16 0.0223(4) 0.0927(8) 0.0467(5) -0.0205(6) -0.0031(4) -0.0075(5)
C17 0.0210(5) 0.0669(9) 0.0386(6) 0.0051(6) 0.0067(5) 0.0019(5)
C18 0.0291(5) 0.0329(5) 0.0204(4) 0.0031(4) 0.0017(4) 0.0037(4)
C19 0.0274(5) 0.0332(6) 0.0237(5) 0.0053(4) 0.0043(4) 0.0046(4)
C20 0.0203(5) 0.0266(5) 0.0253(5) 0.0059(4) 0.0032(4) 0.0023(4)
O21 0.0255(4) 0.0316(4) 0.0340(4) 0.0108(4) 0.0036(3) -0.0005(3)
C22 0.0185(5) 0.0473(7) 0.0301(5) 0.0054(5) 0.0033(4) 0.0033(4)

loop_
_atom_type_symbol
_atom_type_scat_dispersion_real
_atom_type_scat_dispersion_imag
_atom_type_scat_Cromer_Mann_a1
_atom_type_scat_Cromer_Mann_b1
_atom_type_scat_Cromer_Mann_a2
_atom_type_scat_Cromer_Mann_b2
_atom_type_scat_Cromer_Mann_a3
_atom_type_scat_Cromer_Mann_b3
_atom_type_scat_Cromer_Mann_a4
_atom_type_scat_Cromer_Mann_b4
_atom_type_scat_Cromer_Mann_c
_atom_type_scat_source
C 0.0137 0.0067 2.3100 20.8439 1.0200 10.2075 1.5886 0.5687 0.8650 51.6512 0.2156 'International Tables Vol C 4.2.6.8 and 6.1.1.4'
H 0.0000 0.0000 0.4930 10.5109 0.3229 26.1257 0.1402 3.1424 0.0408 57.7998 0.0030 'International Tables Vol C 4.2.6.8 and 6.1.1.4'
O 0.0389 0.0241 3.0485 13.2771 2.2868 5.7011 1.5463 0.3239 0.8670 32.9089 0.2508 'International Tables Vol C 4.2.6.8 and 6.1.1.4'

loop_
_geom_angle_atom_site_label_1
_geom_angle_atom_site_label_2
_geom_angle_atom_site_label_3
_geom_angle
_geom_angle_publ_flag
C2 O1 C11 108.41(7) yes
O1 C2 C3 112.38(7) yes
O1 C2 C9 101.40(7) yes
C3 C2 C9 114.92(8) yes
O1 C2 H21 107.2 no
C3 C2 H21 110.5 no
C9 C2 H21 109.9 no
C2 C3 C4 105.69(8) yes
C2 C3 C20 115.77(8) yes
C4 C3 C20 103.81(8) yes
C2 C3 H31 110.5 no
C4 C3 H31 112.8 no
C20 C3 H31 108.2 no
C3 C4 C5 125.02(9) yes
C3 C4 C18 109.41(8) yes
C5 C4 C18 125.09(9) yes
C4 C5 C6 122.78(10) yes
C4 C5 C7 122.08(9) yes
C6 C5 C7 114.96(9) yes
C5 C6 H61 109.9 no
C5 C6 H62 108.9 no
H61 C6 H62 106.5 no
C5 C6 H63 111.9 no
H61 C6 H63 108.7 no
H62 C6 H63 110.8 no
C5 C7 C8 111.03(8) yes
C5 C7 H71 110.3 no
C8 C7 H71 109.5 no
C5 C7 H72 110.1 no
C8 C7 H72 108.0 no
H71 C7 H72 107.8 no
C7 C8 C9 111.19(8) yes
C7 C8 O14 109.24(8) yes
C9 C8 O14 103.56(8) yes
C7 C8 H81 112.3 no
C9 C8 H81 112.1 no
O14 C8 H81 108.0 no
C2 C9 C8 117.43(8) yes
C2 C9 C10 99.49(8) yes
C8 C9 C10 119.19(8) yes
C2 C9 H91 105.5 no
C8 C9 H91 106.9 no
C10 C9 H91 107.2 no
C9 C10 C11 103.99(8) yes
C9 C10 C13 133.87(10) yes
C11 C10 C13 122.04(10) yes
C10 C11 O1 109.06(8) yes
C10 C11 O12 129.15(9) yes
O1 C11 O12 121.78(9) yes
C10 C13 H131 121.2 no
C10 C13 H132 119.0 no
H131 C13 H132 119.7 no
C8 O14 C15 117.17(8) yes
O14 C15 O16 123.05(11) yes
O14 C15 C17 111.46(10) yes
O16 C15 C17 125.48(10) yes
C15 C17 H171 108.0 no
C15 C17 H172 113.3 no
H171 C17 H172 110.7 no
C15 C17 H173 109.0 no
H171 C17 H173 105.7 no
H172 C17 H173 110.0 no
C4 C18 C19 104.53(8) yes
C4 C18 H181 112.8 no
C19 C18 H181 111.7 no
C4 C18 H182 110.4 no
C19 C18 H182 109.3 no
H181 C18 H182 108.0 no
C18 C19 C20 110.79(9) yes
C18 C19 O21 111.76(9) yes
C20 C19 O21 59.56(7) yes
C18 C19 H191 121.7 no
C20 C19 H191 121.5 no
O21 C19 H191 115.7 no
C3 C20 C19 108.86(8) yes
C3 C20 O21 108.77(8) yes
C19 C20 O21 59.77(7) yes
C3 C20 C22 124.06(9) yes
C19 C20 C22 123.14(9) yes
O21 C20 C22 113.91(9) yes
C19 O21 C20 60.67(7) yes
C20 C22 H221 107.6 no
C20 C22 H222 108.3 no
H221 C22 H222 111.1 no
C20 C22 H223 108.2 no
H221 C22 H223 110.4 no
H222 C22 H223 111.0 no

loop_
_geom_bond_atom_site_label_1
_geom_bond_atom_site_label_2
_geom_bond_distance
_geom_bond_publ_flag
O1 C2 1.4802(11) yes
O1 C11 1.3539(12) yes
C2 C3 1.5234(13) yes
C2 C9 1.5402(13) yes
C2 H21 1.003 no
C3 C4 1.5388(13) yes
C3 C20 1.5337(13) yes
C3 H31 0.992 no
C4 C5 1.3291(15) yes
C4 C18 1.5201(14) yes
C5 C6 1.5064(14) yes
C5 C7 1.5149(15) yes
C6 H61 0.974 no
C6 H62 0.967 no
C6 H63 0.978 no
C7 C8 1.5300(15) yes
C7 H71 0.988 no
C7 H72 0.976 no
C8 C9 1.5166(13) yes
C8 O14 1.4600(12) yes
C8 H81 0.993 no
C9 C10 1.5039(14) yes
C9 H91 0.970 no
C10 C11 1.4914(14) yes
C10 C13 1.3201(15) yes
C11 O12 1.2066(13) yes
C13 H131 0.941 no
C13 H132 0.956 no
O14 C15 1.3418(13) yes
C15 O16 1.1953(16) yes
C15 C17 1.5000(16) yes
C17 H171 0.934 no
C17 H172 0.940 no
C17 H173 0.948 no
C18 C19 1.4964(15) yes
C18 H181 1.003 no
C18 H182 0.985 no
C19 C20 1.4682(15) yes
C19 O21 1.4550(14) yes
C19 H191 0.980 no
C20 O21 1.4520(12) yes
C20 C22 1.5013(14) yes
C22 H221 0.964 no
C22 H222 0.977 no
C22 H223 0.995 no

loop_
_geom_hbond_atom_site_label_D
_geom_hbond_atom_site_label_H
_geom_hbond_atom_site_label_A
_geom_hbond_site_symmetry_A
_geom_hbond_angle_DHA
_geom_hbond_distance_DH
_geom_hbond_distance_HA
_geom_hbond_distance_DA
_geom_hbond_publ_flag
C2 H21 O21 3_646 143 1.00 2.34 3.1981(15) yes
C8 H81 O21 3_646 134 0.99 2.56 3.3290(15) yes
C9 H91 O12 3_657 166 0.97 2.31 3.2600(15) yes
C19 H191 O16 2_566 146 0.98 2.51 3.3653(15) yes
